data_7018730
loop_
_publ_author_name
'Howson, Suzanne E.'
'Chmel, Nikola P.'
'Clarkson, Guy J.'
'Deeth, Robert J.'
'Simpson, Daniel H.'
'Scott, Peter'

_publ_section_title
;
 Jahn-Teller effects on \p-stacking and stereoselectivity in the
 phenylethaniminopyridine tris-chelates Cu(NN')(3)(2+).
;
_journal_issue 15
_journal_name_full 'Dalton transactions (Cambridge, England : 2003)'
_journal_page_first 4477
_journal_page_last 4483
_journal_paper_doi 10.1039/c2dt12378a
_journal_volume 41
_journal_year 2012
_chemical_absolute_configuration rmad
_chemical_formula_sum 'C67 H65 Cl2 Cu F3 N6 O13'
_chemical_formula_weight 1353.69
_chemical_name_systematic
;
?
;
_space_group_IT_number 4
_symmetry_cell_setting monoclinic
_symmetry_space_group_name_Hall 'P 2yb'
_symmetry_space_group_name_H-M 'P 1 21 1'
_atom_sites_solution_hydrogens geom
_atom_sites_solution_primary direct
_atom_sites_solution_secondary difmap
_audit_creation_method SHELXL-97
_cell_angle_alpha 90.00
_cell_angle_beta 105.224(9)
_cell_angle_gamma 90.00
_cell_formula_units_Z 2
_cell_length_a 11.5499(10)
_cell_length_b 14.8223(8)
_cell_length_c 19.2382(18)
_cell_measurement_reflns_used 6756
_cell_measurement_temperature 100(2)
_cell_measurement_theta_max 71.08
_cell_measurement_theta_min 3.81
_cell_volume 3177.9(5)
_computing_cell_refinement 'CrysAlis RED, Oxford Diffraction Ltd'
_computing_data_collection 'CrysAlis CCD, Oxford Diffraction Ltd'
_computing_data_reduction 'CrysAlis RED, Oxford Diffraction Ltd'
_computing_molecular_graphics 'SHELXTL (Sheldrick, 1997)'
_computing_publication_material 'SHELXTL (Sheldrick, 1997)'
_computing_structure_refinement 'SHELXL-97 (Sheldrick, 1997)'
_computing_structure_solution 'SHELXS-97 (Sheldrick, 1990)'
_diffrn_ambient_temperature 100(2)
_diffrn_detector_area_resol_mean 10.2833
_diffrn_measured_fraction_theta_full 0.993
_diffrn_measured_fraction_theta_max 0.993
_diffrn_measurement_device_type 'Oxford Diffraction Gemini R'
_diffrn_measurement_method '\f & \w scans'
_diffrn_radiation_monochromator graphite
_diffrn_radiation_source 'Enhance (Mo) X-ray Source'
_diffrn_radiation_type CuK\a
_diffrn_radiation_wavelength 1.54184
_diffrn_reflns_av_R_equivalents 0.0811
_diffrn_reflns_av_sigmaI/netI 0.0856
_diffrn_reflns_limit_h_max 13
_diffrn_reflns_limit_h_min -14
_diffrn_reflns_limit_k_max 18
_diffrn_reflns_limit_k_min -16
_diffrn_reflns_limit_l_max 23
_diffrn_reflns_limit_l_min -22
_diffrn_reflns_number 33966
_diffrn_reflns_theta_full 71.23
_diffrn_reflns_theta_max 71.23
_diffrn_reflns_theta_min 3.82
_diffrn_standards_decay_% nil
_exptl_absorpt_coefficient_mu 1.919
_exptl_absorpt_correction_T_max 1.00
_exptl_absorpt_correction_T_min 0.83
_exptl_absorpt_correction_type multi-scan
_exptl_absorpt_process_details 'ABSPACK(CrysAlis, Oxford Diffraction)'
_exptl_crystal_colour blue
_exptl_crystal_density_diffrn 1.415
_exptl_crystal_density_method 'not measured'
_exptl_crystal_description plate
_exptl_crystal_F_000 1406
_exptl_crystal_size_max 0.40
_exptl_crystal_size_mid 0.18
_exptl_crystal_size_min 0.01
_refine_diff_density_max 0.696
_refine_diff_density_min -0.397
_refine_diff_density_rms 0.065
_refine_ls_abs_structure_details 'Flack H D (1983), Acta Cryst. A39, 876-881, 5379 Friedel pairs'
_refine_ls_abs_structure_Flack 0.024(18)
_refine_ls_extinction_method none
_refine_ls_goodness_of_fit_ref 1.022
_refine_ls_hydrogen_treatment constr
_refine_ls_matrix_type full
_refine_ls_number_parameters 831
_refine_ls_number_reflns 11747
_refine_ls_number_restraints 7
_refine_ls_restrained_S_all 1.027
_refine_ls_R_factor_all 0.0772
_refine_ls_R_factor_gt 0.0586
_refine_ls_shift/su_max 0.001
_refine_ls_shift/su_mean 0.000
_refine_ls_structure_factor_coef Fsqd
_refine_ls_weighting_details 'calc w=1/[\s^2^(Fo^2^)+(0.0794P)^2^+0.0000P] where P=(Fo^2^+2Fc^2^)/3'
_refine_ls_weighting_scheme calc
_refine_ls_wR_factor_gt 0.1395
_refine_ls_wR_factor_ref 0.1563
_reflns_number_gt 9376
_reflns_number_total 11747
_reflns_threshold_expression >2sigma(I)
_cod_data_source_file c2dt12378a.txt
_cod_data_source_block ds3
_cod_original_cell_volume 3177.9(4)
_cod_original_sg_symbol_H-M P2(1)
_cod_database_code 7018730

loop_
_symmetry_equiv_pos_as_xyz
'x, y, z'
'-x, y+1/2, -z'

loop_
_atom_site_label
_atom_site_type_symbol
_atom_site_fract_x
_atom_site_fract_y
_atom_site_fract_z
_atom_site_U_iso_or_equiv
_atom_site_adp_type
_atom_site_occupancy
_atom_site_symmetry_multiplicity
_atom_site_calc_flag
_atom_site_refinement_flags
Cu1 Cu 0.38912(6) 0.09892(4) 0.28420(3) 0.02864(16) Uani 1 1 d .
O1 O 0.2613(4) 0.1980(2) 0.0668(2) 0.0477(9) Uani 1 1 d .
N1 N 0.5416(4) 0.0380(2) 0.2806(2) 0.0297(8) Uani 1 1 d .
C1 C 0.5851(4) -0.0324(3) 0.3216(3) 0.0324(10) Uani 1 1 d .
H1A H 0.5431 -0.0536 0.3547 0.039 Uiso 1 1 calc R
F1 F 0.0636(5) -0.0361(3) -0.2078(2) 0.0866(14) Uani 1 1 d .
O2 O 0.4318(3) 0.3490(2) 0.41132(18) 0.0340(7) Uani 1 1 d .
F2 F -0.0908(3) 0.4444(2) 0.38050(18) 0.0480(7) Uani 1 1 d .
N2 N 0.4619(4) 0.1895(3) 0.1953(2) 0.0311(8) Uani 1 1 d .
C2 C 0.6890(5) -0.0763(3) 0.3181(3) 0.0380(11) Uani 1 1 d .
H2A H 0.7183 -0.1262 0.3486 0.046 Uiso 1 1 calc R
N3 N 0.4695(3) 0.1717(2) 0.37500(19) 0.0249(7) Uani 1 1 d .
O3 O 0.1538(3) -0.1602(2) 0.22620(18) 0.0324(7) Uani 1 1 d .
F3 F -0.1274(3) -0.3034(2) 0.44007(19) 0.0508(8) Uani 1 1 d .
C3 C 0.7492(4) -0.0461(3) 0.2695(3) 0.0403(12) Uani 1 1 d .
H3A H 0.8217 -0.0742 0.2666 0.048 Uiso 1 1 calc R
O4 O -0.2706(4) 0.2415(3) 0.0952(2) 0.0449(9) Uani 1 1 d .
N4 N 0.3233(4) 0.0279(2) 0.3791(2) 0.0299(8) Uani 1 1 d .
C4 C 0.7028(5) 0.0254(3) 0.2253(3) 0.0365(11) Uani 1 1 d .
H4A H 0.7420 0.0460 0.1907 0.044 Uiso 1 1 calc R
O5 O -0.2884(3) 0.2157(2) -0.02189(19) 0.0406(8) Uani 1 1 d .
N5 N 0.2329(4) 0.1684(3) 0.2641(2) 0.0304(8) Uani 1 1 d .
C5 C 0.5987(4) 0.0671(3) 0.2315(3) 0.0315(10) Uani 1 1 d .
N6 N 0.2805(3) 0.0095(2) 0.2146(2) 0.0285(8) Uani 1 1 d .
C6 C 0.5513(5) 0.1446(3) 0.1863(3) 0.0324(10) Uani 1 1 d .
H6A H 0.5876 0.1620 0.1494 0.039 Uiso 1 1 calc R
C7 C 0.4269(5) 0.2703(3) 0.1482(3) 0.0368(11) Uani 1 1 d .
H7A H 0.4674 0.2660 0.1083 0.044 Uiso 1 1 calc R
C8 C 0.4745(5) 0.3548(3) 0.1926(3) 0.0393(11) Uani 1 1 d .
C9 C 0.5928(5) 0.3784(3) 0.2036(3) 0.0427(12) Uani 1 1 d .
H9A H 0.6427 0.3436 0.1817 0.051 Uiso 1 1 calc R
C10 C 0.6409(6) 0.4514(4) 0.2457(3) 0.0487(13) Uani 1 1 d .
H10A H 0.7235 0.4655 0.2534 0.058 Uiso 1 1 calc R
C11 C 0.5690(7) 0.5043(4) 0.2767(3) 0.0516(15) Uani 1 1 d .
H11A H 0.6021 0.5543 0.3062 0.062 Uiso 1 1 calc R
C12 C 0.4487(7) 0.4835(4) 0.2642(3) 0.0508(15) Uani 1 1 d .
H12A H 0.3981 0.5205 0.2839 0.061 Uiso 1 1 calc R
C13 C 0.4016(6) 0.4085(4) 0.2229(3) 0.0458(13) Uani 1 1 d .
H13A H 0.3191 0.3938 0.2153 0.055 Uiso 1 1 calc R
C14 C 0.2924(5) 0.2725(4) 0.1147(3) 0.0413(12) Uani 1 1 d .
H14A H 0.2492 0.2685 0.1528 0.050 Uiso 1 1 calc R
H14B H 0.2694 0.3297 0.0881 0.050 Uiso 1 1 calc R
C15 C 0.1394(5) 0.2007(4) 0.0286(3) 0.0485(13) Uani 1 1 d .
H15A H 0.1167 0.2628 0.0115 0.058 Uiso 1 1 calc R
H15B H 0.0888 0.1823 0.0604 0.058 Uiso 1 1 calc R
C16 C 0.1197(6) 0.1369(4) -0.0351(3) 0.0465(13) Uani 1 1 d .
C17 C 0.0118(6) 0.0894(4) -0.0580(4) 0.0622(17) Uani 1 1 d .
H17A H -0.0485 0.0962 -0.0330 0.075 Uiso 1 1 calc R
C18 C -0.0075(8) 0.0319(4) -0.1175(5) 0.074(2) Uani 1 1 d .
H18A H -0.0814 0.0005 -0.1340 0.089 Uiso 1 1 calc R
C19 C 0.0810(8) 0.0217(4) -0.1513(4) 0.065(2) Uani 1 1 d .
C20 C 0.1881(7) 0.0672(4) -0.1300(3) 0.0630(18) Uani 1 1 d .
H20A H 0.2490 0.0594 -0.1545 0.076 Uiso 1 1 calc R
C21 C 0.2042(7) 0.1252(4) -0.0714(3) 0.0562(16) Uani 1 1 d .
H21A H 0.2773 0.1578 -0.0562 0.067 Uiso 1 1 calc R
C22 C 0.2415(4) -0.0369(3) 0.3795(3) 0.0317(10) Uani 1 1 d .
H22A H 0.2204 -0.0779 0.3402 0.038 Uiso 1 1 calc R
C23 C 0.1872(4) -0.0456(3) 0.4354(3) 0.0337(10) Uani 1 1 d .
H23A H 0.1284 -0.0910 0.4336 0.040 Uiso 1 1 calc R
C24 C 0.2190(5) 0.0123(3) 0.4941(3) 0.0344(10) Uani 1 1 d .
H24A H 0.1840 0.0064 0.5333 0.041 Uiso 1 1 calc R
C25 C 0.3030(4) 0.0789(3) 0.4940(3) 0.0340(10) Uani 1 1 d .
H25A H 0.3262 0.1203 0.5329 0.041 Uiso 1 1 calc R
C26 C 0.3523(4) 0.0838(3) 0.4361(2) 0.0291(9) Uani 1 1 d .
C27 C 0.4377(4) 0.1560(3) 0.4319(2) 0.0295(9) Uani 1 1 d .
H27A H 0.4699 0.1920 0.4733 0.035 Uiso 1 1 calc R
C28 C 0.5587(4) 0.2444(3) 0.3747(2) 0.0272(9) Uani 1 1 d .
H28A H 0.5383 0.2700 0.3249 0.033 Uiso 1 1 calc R
C29 C 0.6834(4) 0.2044(3) 0.3883(2) 0.0296(9) Uani 1 1 d .
C30 C 0.7651(5) 0.2448(4) 0.3554(3) 0.0392(11) Uani 1 1 d .
H30A H 0.7410 0.2957 0.3249 0.047 Uiso 1 1 calc R
C31 C 0.8801(5) 0.2117(4) 0.3667(3) 0.0447(13) Uani 1 1 d .
H31A H 0.9353 0.2407 0.3451 0.054 Uiso 1 1 calc R
C32 C 0.9150(5) 0.1369(4) 0.4090(3) 0.0407(12) Uani 1 1 d .
H32A H 0.9931 0.1126 0.4151 0.049 Uiso 1 1 calc R
C33 C 0.8363(4) 0.0968(4) 0.4427(3) 0.0406(11) Uani 1 1 d .
H33A H 0.8613 0.0462 0.4733 0.049 Uiso 1 1 calc R
C34 C 0.7214(5) 0.1304(3) 0.4320(3) 0.0357(11) Uani 1 1 d .
H34A H 0.6676 0.1021 0.4551 0.043 Uiso 1 1 calc R
C35 C 0.5542(4) 0.3223(3) 0.4253(3) 0.0322(10) Uani 1 1 d .
H35A H 0.5849 0.3029 0.4761 0.039 Uiso 1 1 calc R
H35B H 0.6039 0.3731 0.4164 0.039 Uiso 1 1 calc R
C36 C 0.4115(5) 0.4234(3) 0.4535(3) 0.0364(11) Uani 1 1 d .
H36A H 0.4480 0.4789 0.4400 0.044 Uiso 1 1 calc R
H36B H 0.4470 0.4116 0.5053 0.044 Uiso 1 1 calc R
C37 C 0.2770(5) 0.4338(3) 0.4379(3) 0.0352(11) Uani 1 1 d .
C38 C 0.2111(5) 0.3733(3) 0.4670(3) 0.0381(11) Uani 1 1 d .
H38A H 0.2520 0.3286 0.4998 0.046 Uiso 1 1 calc R
C39 C 0.0875(5) 0.3765(4) 0.4495(3) 0.0410(12) Uani 1 1 d .
H39A H 0.0426 0.3356 0.4701 0.049 Uiso 1 1 calc R
C40 C 0.0311(5) 0.4424(3) 0.4002(3) 0.0369(11) Uani 1 1 d .
C41 C 0.0931(5) 0.5028(3) 0.3707(3) 0.0370(11) Uani 1 1 d .
H41A H 0.0518 0.5469 0.3375 0.044 Uiso 1 1 calc R
C42 C 0.2177(5) 0.4990(3) 0.3899(3) 0.0335(10) Uani 1 1 d .
H42A H 0.2623 0.5412 0.3702 0.040 Uiso 1 1 calc R
C43 C 0.2139(4) 0.2506(3) 0.2877(3) 0.0307(10) Uani 1 1 d .
H43A H 0.2779 0.2809 0.3205 0.037 Uiso 1 1 calc R
C44 C 0.1051(5) 0.2918(3) 0.2659(3) 0.0352(11) Uani 1 1 d .
H44A H 0.0945 0.3507 0.2826 0.042 Uiso 1 1 calc R
C45 C 0.0095(4) 0.2480(3) 0.2192(3) 0.0351(10) Uani 1 1 d .
H45A H -0.0671 0.2759 0.2043 0.042 Uiso 1 1 calc R
C46 C 0.0283(4) 0.1623(3) 0.1947(3) 0.0322(10) Uani 1 1 d .
H46A H -0.0351 0.1303 0.1627 0.039 Uiso 1 1 calc R
C47 C 0.1417(4) 0.1248(3) 0.2180(2) 0.0281(9) Uani 1 1 d .
C49 C 0.1732(4) 0.0355(3) 0.1953(3) 0.0310(10) Uani 1 1 d .
H49A H 0.1131 -0.0023 0.1664 0.037 Uiso 1 1 calc R
C50 C 0.3190(4) -0.0815(3) 0.1997(2) 0.0290(9) Uani 1 1 d .
H50A H 0.3715 -0.1054 0.2459 0.035 Uiso 1 1 calc R
C51 C 0.3947(4) -0.0779(3) 0.1457(3) 0.0320(10) Uani 1 1 d .
C52 C 0.3707(5) -0.0175(3) 0.0887(3) 0.0370(11) Uani 1 1 d .
H52A H 0.3091 0.0263 0.0844 0.044 Uiso 1 1 calc R
C53 C 0.4356(5) -0.0209(4) 0.0385(3) 0.0447(13) Uani 1 1 d .
H53A H 0.4184 0.0204 -0.0006 0.054 Uiso 1 1 calc R
C54 C 0.5255(5) -0.0839(4) 0.0444(3) 0.0435(12) Uani 1 1 d .
H54A H 0.5701 -0.0859 0.0093 0.052 Uiso 1 1 calc R
C55 C 0.5505(5) -0.1436(4) 0.1008(3) 0.0466(13) Uani 1 1 d .
H55A H 0.6132 -0.1864 0.1050 0.056 Uiso 1 1 calc R
C56 C 0.4858(5) -0.1421(3) 0.1516(3) 0.0395(11) Uani 1 1 d .
H56A H 0.5026 -0.1842 0.1902 0.047 Uiso 1 1 calc R
C57 C 0.2190(4) -0.1489(3) 0.1735(3) 0.0324(10) Uani 1 1 d .
H57A H 0.1643 -0.1274 0.1279 0.039 Uiso 1 1 calc R
H57B H 0.2530 -0.2076 0.1641 0.039 Uiso 1 1 calc R
C58 C 0.0740(5) -0.2353(3) 0.2100(3) 0.0397(12) Uani 1 1 d .
H58A H 0.1183 -0.2898 0.2018 0.048 Uiso 1 1 calc R
H58B H 0.0098 -0.2231 0.1656 0.048 Uiso 1 1 calc R
C59 C 0.0203(5) -0.2509(3) 0.2714(3) 0.0351(11) Uani 1 1 d .
C60 C -0.1018(5) -0.2651(3) 0.2592(3) 0.0391(11) Uani 1 1 d .
H60A H -0.1518 -0.2625 0.2114 0.047 Uiso 1 1 calc R
C61 C -0.1528(5) -0.2831(3) 0.3163(3) 0.0397(12) Uani 1 1 d .
H61A H -0.2366 -0.2932 0.3078 0.048 Uiso 1 1 calc R
C62 C -0.0782(5) -0.2857(3) 0.3846(3) 0.0382(12) Uani 1 1 d .
C63 C 0.0425(5) -0.2713(3) 0.3987(3) 0.0370(11) Uani 1 1 d .
H63A H 0.0916 -0.2722 0.4468 0.044 Uiso 1 1 calc R
C64 C 0.0920(5) -0.2553(3) 0.3417(3) 0.0355(10) Uani 1 1 d .
H64A H 0.1763 -0.2473 0.3508 0.043 Uiso 1 1 calc R
C65 C -0.1492(6) 0.3253(4) 0.0345(3) 0.0451(13) Uani 1 1 d .
H65A H -0.0859 0.3281 0.0799 0.068 Uiso 1 1 calc R
H65B H -0.1870 0.3847 0.0241 0.068 Uiso 1 1 calc R
H65C H -0.1141 0.3077 -0.0046 0.068 Uiso 1 1 calc R
C66 C -0.2412(5) 0.2575(3) 0.0412(3) 0.0352(11) Uani 1 1 d .
C67 C -0.3823(5) 0.1502(4) -0.0236(3) 0.0447(12) Uani 1 1 d .
H67A H -0.4535 0.1803 -0.0145 0.054 Uiso 1 1 calc R
H67B H -0.3538 0.1036 0.0139 0.054 Uiso 1 1 calc R
C68 C -0.4134(6) 0.1084(4) -0.0967(3) 0.0543(14) Uani 1 1 d .
H68A H -0.4731 0.0607 -0.0990 0.081 Uiso 1 1 calc R
H68B H -0.3411 0.0824 -0.1062 0.081 Uiso 1 1 calc R
H68C H -0.4465 0.1545 -0.1330 0.081 Uiso 1 1 calc R
Cl10 Cl 0.46586(11) -0.26929(7) 0.36011(6) 0.0349(2) Uani 1 1 d .
O11 O 0.5913(4) -0.2634(4) 0.3806(3) 0.0803(17) Uani 1 1 d .
O12 O 0.4245(7) -0.2802(3) 0.2849(3) 0.0855(18) Uani 1 1 d .
O13 O 0.4298(4) -0.3460(2) 0.3951(2) 0.0461(9) Uani 1 1 d .
O14 O 0.4150(4) -0.1883(3) 0.3800(2) 0.0528(10) Uani 1 1 d .
Cl20 Cl -0.13806(12) -0.05654(10) 0.06147(8) 0.0501(3) Uani 1 1 d .
O21 O -0.1489(6) 0.0207(5) 0.1010(4) 0.106(2) Uani 1 1 d U
O22 O -0.2127(5) -0.0416(4) -0.0109(3) 0.0751(14) Uani 1 1 d .
O23 O -0.1827(6) -0.1369(4) 0.0845(4) 0.100(2) Uani 1 1 d .
O24 O -0.0195(4) -0.0696(4) 0.0561(2) 0.0617(12) Uani 1 1 d .

loop_
_atom_site_aniso_label
_atom_site_aniso_U_11
_atom_site_aniso_U_22
_atom_site_aniso_U_33
_atom_site_aniso_U_23
_atom_site_aniso_U_13
_atom_site_aniso_U_12
Cu1 0.0304(3) 0.0217(3) 0.0336(3) -0.0038(3) 0.0081(2) -0.0001(3)
O1 0.057(2) 0.0356(19) 0.044(2) 0.0014(16) 0.0010(18) 0.0018(17)
N1 0.037(2) 0.0204(18) 0.032(2) -0.0035(15) 0.0101(16) -0.0060(15)
C1 0.042(3) 0.022(2) 0.034(2) 0.0005(18) 0.011(2) -0.0031(19)
F1 0.119(4) 0.045(2) 0.070(3) -0.0087(19) -0.021(2) -0.016(2)
O2 0.0349(18) 0.0262(17) 0.0400(19) -0.0051(13) 0.0083(14) 0.0001(13)
F2 0.0357(16) 0.0495(18) 0.0610(19) -0.0135(15) 0.0169(14) -0.0021(14)
N2 0.036(2) 0.027(2) 0.031(2) -0.0010(15) 0.0107(17) -0.0013(16)
C2 0.037(3) 0.028(2) 0.046(3) 0.001(2) 0.005(2) 0.005(2)
N3 0.0267(19) 0.0176(17) 0.0275(18) -0.0040(13) 0.0020(15) -0.0002(14)
O3 0.0391(18) 0.0207(15) 0.0398(18) -0.0083(13) 0.0145(14) -0.0090(13)
F3 0.059(2) 0.0440(18) 0.059(2) 0.0021(14) 0.0320(17) -0.0057(15)
C3 0.031(3) 0.028(2) 0.064(3) -0.010(2) 0.016(2) 0.001(2)
O4 0.058(2) 0.044(2) 0.038(2) -0.0024(16) 0.0214(17) -0.0060(18)
N4 0.036(2) 0.0206(18) 0.034(2) -0.0017(15) 0.0104(16) 0.0000(15)
C4 0.039(3) 0.027(2) 0.046(3) -0.005(2) 0.017(2) -0.005(2)
O5 0.044(2) 0.0368(19) 0.0401(19) -0.0007(15) 0.0100(16) -0.0029(15)
N5 0.034(2) 0.0240(19) 0.035(2) 0.0030(15) 0.0122(17) 0.0004(16)
C5 0.033(3) 0.022(2) 0.038(2) -0.0030(18) 0.007(2) -0.0035(17)
N6 0.031(2) 0.0205(18) 0.033(2) -0.0038(14) 0.0066(16) -0.0011(15)
C6 0.042(3) 0.025(2) 0.031(2) -0.0032(18) 0.010(2) -0.004(2)
C7 0.048(3) 0.028(2) 0.036(3) 0.0009(19) 0.015(2) -0.001(2)
C8 0.056(3) 0.027(2) 0.036(3) 0.007(2) 0.014(2) 0.004(2)
C9 0.050(3) 0.027(3) 0.051(3) 0.005(2) 0.013(3) 0.002(2)
C10 0.058(3) 0.030(3) 0.052(3) 0.006(2) 0.004(3) 0.000(2)
C11 0.083(5) 0.027(3) 0.043(3) -0.006(2) 0.013(3) -0.003(3)
C12 0.089(5) 0.029(3) 0.043(3) 0.000(2) 0.033(3) 0.005(3)
C13 0.065(4) 0.032(3) 0.047(3) 0.008(2) 0.026(3) 0.002(2)
C14 0.057(4) 0.030(3) 0.036(3) 0.004(2) 0.012(2) 0.006(2)
C15 0.050(3) 0.053(3) 0.040(3) 0.009(2) 0.007(2) -0.002(3)
C16 0.053(3) 0.042(3) 0.040(3) 0.017(2) 0.003(2) 0.000(2)
C17 0.057(4) 0.041(3) 0.078(4) 0.015(3) -0.002(3) -0.002(3)
C18 0.069(5) 0.037(3) 0.091(6) 0.011(4) -0.022(4) -0.017(3)
C19 0.085(5) 0.038(3) 0.054(4) 0.006(3) -0.013(4) -0.010(3)
C20 0.090(5) 0.050(4) 0.043(3) 0.001(3) 0.005(3) -0.020(3)
C21 0.070(4) 0.048(4) 0.044(3) 0.003(2) 0.003(3) -0.021(3)
C22 0.030(2) 0.023(2) 0.040(2) -0.0055(18) 0.0051(19) -0.0009(18)
C23 0.030(2) 0.022(2) 0.052(3) -0.001(2) 0.015(2) -0.0045(18)
C24 0.043(3) 0.023(2) 0.041(3) 0.0009(18) 0.019(2) -0.0023(19)
C25 0.036(3) 0.032(3) 0.035(2) -0.0074(18) 0.0109(19) -0.0027(19)
C26 0.028(2) 0.023(2) 0.035(2) 0.0018(17) 0.0061(18) -0.0011(17)
C27 0.032(2) 0.024(2) 0.031(2) -0.0012(17) 0.0057(19) -0.0009(18)
C28 0.029(2) 0.023(2) 0.029(2) 0.0016(16) 0.0058(17) -0.0023(17)
C29 0.032(2) 0.025(2) 0.033(2) -0.0051(17) 0.0104(19) -0.0044(18)
C30 0.040(3) 0.038(3) 0.040(3) 0.007(2) 0.011(2) -0.005(2)
C31 0.038(3) 0.054(3) 0.045(3) 0.006(2) 0.015(2) -0.003(2)
C32 0.033(3) 0.042(3) 0.047(3) -0.010(2) 0.009(2) -0.001(2)
C33 0.034(2) 0.034(2) 0.049(3) 0.011(2) 0.003(2) 0.003(2)
C34 0.034(3) 0.034(3) 0.040(3) 0.0088(19) 0.012(2) -0.0021(19)
C35 0.029(2) 0.024(2) 0.043(3) 0.0000(19) 0.009(2) -0.0034(18)
C36 0.042(3) 0.026(2) 0.040(3) -0.0110(19) 0.009(2) -0.0005(19)
C37 0.041(3) 0.021(2) 0.046(3) -0.0094(19) 0.016(2) -0.0039(19)
C38 0.048(3) 0.027(2) 0.040(3) -0.0021(19) 0.013(2) -0.001(2)
C39 0.050(3) 0.035(3) 0.044(3) -0.008(2) 0.023(2) -0.008(2)
C40 0.036(3) 0.031(3) 0.045(3) -0.012(2) 0.012(2) -0.004(2)
C41 0.043(3) 0.027(2) 0.040(3) -0.009(2) 0.008(2) 0.003(2)
C42 0.039(3) 0.021(2) 0.043(3) -0.0068(18) 0.015(2) -0.0010(18)
C43 0.035(3) 0.023(2) 0.035(2) 0.0000(17) 0.0099(19) -0.0013(18)
C44 0.043(3) 0.029(2) 0.036(3) -0.0010(19) 0.014(2) 0.006(2)
C45 0.030(2) 0.038(3) 0.036(2) 0.002(2) 0.0065(19) 0.006(2)
C46 0.032(2) 0.034(2) 0.031(2) 0.0017(19) 0.0065(19) 0.0052(19)
C47 0.034(2) 0.022(2) 0.030(2) -0.0015(16) 0.0115(19) -0.0029(16)
C49 0.036(3) 0.022(2) 0.036(2) -0.0006(18) 0.010(2) -0.0026(18)
C50 0.033(2) 0.019(2) 0.033(2) -0.0009(17) 0.0055(19) 0.0008(17)
C51 0.034(3) 0.027(2) 0.035(2) -0.0055(18) 0.008(2) -0.0026(18)
C52 0.039(3) 0.034(3) 0.037(3) 0.001(2) 0.009(2) -0.001(2)
C53 0.050(3) 0.049(3) 0.038(3) 0.000(2) 0.015(2) -0.009(3)
C54 0.038(3) 0.050(3) 0.048(3) -0.010(2) 0.021(2) -0.011(2)
C55 0.038(3) 0.041(3) 0.066(4) -0.010(3) 0.021(3) -0.002(2)
C56 0.041(3) 0.027(2) 0.050(3) -0.006(2) 0.012(2) 0.000(2)
C57 0.038(3) 0.023(2) 0.039(3) 0.0000(18) 0.015(2) 0.0006(19)
C58 0.051(3) 0.027(2) 0.043(3) -0.004(2) 0.016(2) -0.009(2)
C59 0.042(3) 0.016(2) 0.052(3) -0.0022(19) 0.021(2) -0.0023(18)
C60 0.045(3) 0.025(2) 0.046(3) -0.003(2) 0.009(2) -0.004(2)
C61 0.035(3) 0.028(3) 0.060(3) -0.004(2) 0.018(2) -0.005(2)
C62 0.049(3) 0.021(2) 0.051(3) -0.001(2) 0.024(2) 0.000(2)
C63 0.042(3) 0.025(2) 0.046(3) 0.001(2) 0.016(2) -0.002(2)
C64 0.039(3) 0.020(2) 0.049(3) -0.0025(19) 0.013(2) -0.0019(19)
C65 0.050(3) 0.041(3) 0.044(3) 0.006(2) 0.011(3) -0.004(2)
C66 0.037(3) 0.032(3) 0.035(3) -0.0011(19) 0.005(2) 0.0060(19)
C67 0.047(3) 0.037(3) 0.047(3) -0.001(2) 0.008(2) -0.003(2)
C68 0.073(4) 0.041(3) 0.044(3) -0.002(3) 0.008(3) -0.005(3)
Cl10 0.0404(6) 0.0273(5) 0.0372(6) 0.0038(4) 0.0104(5) 0.0047(4)
O11 0.043(2) 0.070(3) 0.129(5) 0.055(3) 0.024(3) 0.010(2)
O12 0.165(6) 0.042(3) 0.046(3) 0.004(2) 0.020(3) 0.016(3)
O13 0.049(2) 0.0333(19) 0.052(2) 0.0068(16) 0.0073(18) -0.0089(16)
O14 0.059(3) 0.036(2) 0.066(3) -0.0044(18) 0.022(2) 0.0090(18)
Cl20 0.0352(7) 0.0555(8) 0.0596(8) -0.0134(6) 0.0122(6) 0.0022(6)
O21 0.079(4) 0.123(4) 0.125(5) -0.077(4) 0.046(3) -0.030(3)
O22 0.059(3) 0.077(3) 0.076(3) -0.013(3) -0.004(2) 0.003(3)
O23 0.067(4) 0.090(4) 0.153(6) 0.030(4) 0.048(4) 0.008(3)
O24 0.038(2) 0.094(3) 0.054(3) 0.005(2) 0.0137(18) 0.013(2)

loop_
_atom_type_symbol
_atom_type_description
_atom_type_scat_dispersion_real
_atom_type_scat_dispersion_imag
_atom_type_scat_source
C C 0.0181 0.0091 'International Tables Vol C Tables 4.2.6.8 and 6.1.1.4'
H H 0.0000 0.0000 'International Tables Vol C Tables 4.2.6.8 and 6.1.1.4'
N N 0.0311 0.0180 'International Tables Vol C Tables 4.2.6.8 and 6.1.1.4'
O O 0.0492 0.0322 'International Tables Vol C Tables 4.2.6.8 and 6.1.1.4'
F F 0.0727 0.0534 'International Tables Vol C Tables 4.2.6.8 and 6.1.1.4'
Cl Cl 0.3639 0.7018 'International Tables Vol C Tables 4.2.6.8 and 6.1.1.4'
Cu Cu -1.9646 0.5888 'International Tables Vol C Tables 4.2.6.8 and 6.1.1.4'

loop_
_geom_angle_atom_site_label_1
_geom_angle_atom_site_label_2
_geom_angle_atom_site_label_3
_geom_angle
N1 Cu1 N5 166.76(16)
N1 Cu1 N3 93.51(15)
N5 Cu1 N3 94.39(15)
N1 Cu1 N6 94.52(15)
N5 Cu1 N6 80.96(16)
N3 Cu1 N6 162.24(15)
N1 Cu1 N4 106.69(14)
N5 Cu1 N4 85.61(14)
N3 Cu1 N4 75.30(14)
N6 Cu1 N4 87.21(14)
C15 O1 C14 111.4(4)
C1 N1 C5 119.2(4)
C1 N1 Cu1 122.3(3)
C5 N1 Cu1 118.4(3)
N1 C1 C2 122.6(4)
N1 C1 H1A 118.7
C2 C1 H1A 118.7
C35 O2 C36 114.3(4)
C6 N2 C7 115.8(4)
C3 C2 C1 118.7(5)
C3 C2 H2A 120.7
C1 C2 H2A 120.7
C27 N3 C28 119.7(4)
C27 N3 Cu1 118.0(3)
C28 N3 Cu1 122.3(3)
C57 O3 C58 111.6(3)
C4 C3 C2 119.0(5)
C4 C3 H3A 120.5
C2 C3 H3A 120.5
C26 N4 C22 117.4(4)
C26 N4 Cu1 106.8(3)
C22 N4 Cu1 132.8(3)
C3 C4 C5 119.8(5)
C3 C4 H4A 120.1
C5 C4 H4A 120.1
C66 O5 C67 116.9(4)
C43 N5 C47 119.3(4)
C43 N5 Cu1 128.0(3)
C47 N5 Cu1 112.6(3)
N1 C5 C4 120.7(4)
N1 C5 C6 119.4(4)
C4 C5 C6 119.9(4)
C49 N6 C50 123.2(4)
C49 N6 Cu1 112.3(3)
C50 N6 Cu1 123.6(3)
N2 C6 C5 121.3(4)
N2 C6 H6A 119.3
C5 C6 H6A 119.3
N2 C7 C14 111.0(4)
N2 C7 C8 108.4(4)
C14 C7 C8 113.4(4)
N2 C7 H7A 108.0
C14 C7 H7A 108.0
C8 C7 H7A 108.0
C9 C8 C13 118.5(5)
C9 C8 C7 119.3(5)
C13 C8 C7 122.2(5)
C8 C9 C10 121.5(5)
C8 C9 H9A 119.3
C10 C9 H9A 119.3
C9 C10 C11 120.2(6)
C9 C10 H10A 119.9
C11 C10 H10A 119.9
C12 C11 C10 119.2(5)
C12 C11 H11A 120.4
C10 C11 H11A 120.4
C11 C12 C13 120.2(5)
C11 C12 H12A 119.9
C13 C12 H12A 119.9
C12 C13 C8 120.4(6)
C12 C13 H13A 119.8
C8 C13 H13A 119.8
O1 C14 C7 108.4(4)
O1 C14 H14A 110.0
C7 C14 H14A 110.0
O1 C14 H14B 110.0
C7 C14 H14B 110.0
H14A C14 H14B 108.4
O1 C15 C16 108.8(5)
O1 C15 H15A 109.9
C16 C15 H15A 109.9
O1 C15 H15B 109.9
C16 C15 H15B 109.9
H15A C15 H15B 108.3
C21 C16 C17 118.5(6)
C21 C16 C15 121.4(6)
C17 C16 C15 120.0(6)
C18 C17 C16 120.2(7)
C18 C17 H17A 119.9
C16 C17 H17A 119.9
C19 C18 C17 118.9(7)
C19 C18 H18A 120.6
C17 C18 H18A 120.6
F1 C19 C18 118.9(7)
F1 C19 C20 118.8(8)
C18 C19 C20 122.3(7)
C19 C20 C21 117.6(7)
C19 C20 H20A 121.2
C21 C20 H20A 121.2
C16 C21 C20 122.5(6)
C16 C21 H21A 118.7
C20 C21 H21A 118.7
N4 C22 C23 122.0(4)
N4 C22 H22A 119.0
C23 C22 H22A 119.0
C22 C23 C24 119.7(4)
C22 C23 H23A 120.1
C24 C23 H23A 120.1
C25 C24 C23 118.4(4)
C25 C24 H24A 120.8
C23 C24 H24A 120.8
C26 C25 C24 118.4(4)
C26 C25 H25A 120.8
C24 C25 H25A 120.8
N4 C26 C25 123.9(4)
N4 C26 C27 115.5(4)
C25 C26 C27 120.5(4)
N3 C27 C26 122.3(4)
N3 C27 H27A 118.9
C26 C27 H27A 118.9
N3 C28 C29 110.0(3)
N3 C28 C35 114.0(4)
C29 C28 C35 112.2(4)
N3 C28 H28A 106.7
C29 C28 H28A 106.7
C35 C28 H28A 106.7
C34 C29 C30 118.1(5)
C34 C29 C28 123.4(4)
C30 C29 C28 118.5(4)
C31 C30 C29 120.8(5)
C31 C30 H30A 119.6
C29 C30 H30A 119.6
C32 C31 C30 120.1(5)
C32 C31 H31A 119.9
C30 C31 H31A 119.9
C31 C32 C33 120.0(5)
C31 C32 H32A 120.0
C33 C32 H32A 120.0
C32 C33 C34 120.0(5)
C32 C33 H33A 120.0
C34 C33 H33A 120.0
C33 C34 C29 121.0(5)
C33 C34 H34A 119.5
C29 C34 H34A 119.5
O2 C35 C28 106.8(4)
O2 C35 H35A 110.4
C28 C35 H35A 110.4
O2 C35 H35B 110.4
C28 C35 H35B 110.4
H35A C35 H35B 108.6
O2 C36 C37 106.3(4)
O2 C36 H36A 110.5
C37 C36 H36A 110.5
O2 C36 H36B 110.5
C37 C36 H36B 110.5
H36A C36 H36B 108.7
C38 C37 C42 119.5(5)
C38 C37 C36 119.9(5)
C42 C37 C36 120.3(4)
C39 C38 C37 121.5(5)
C39 C38 H38A 119.3
C37 C38 H38A 119.3
C38 C39 C40 117.3(5)
C38 C39 H39A 121.4
C40 C39 H39A 121.4
F2 C40 C41 119.3(5)
F2 C40 C39 118.0(5)
C41 C40 C39 122.7(5)
C40 C41 C42 119.0(5)
C40 C41 H41A 120.5
C42 C41 H41A 120.5
C37 C42 C41 120.0(5)
C37 C42 H42A 120.0
C41 C42 H42A 120.0
N5 C43 C44 121.6(4)
N5 C43 H43A 119.2
C44 C43 H43A 119.2
C43 C44 C45 120.2(4)
C43 C44 H44A 119.9
C45 C44 H44A 119.9
C44 C45 C46 118.5(4)
C44 C45 H45A 120.7
C46 C45 H45A 120.7
C47 C46 C45 118.4(4)
C47 C46 H46A 120.8
C45 C46 H46A 120.8
N5 C47 C46 121.9(4)
N5 C47 C49 114.5(4)
C46 C47 C49 123.6(4)
N6 C49 C47 119.4(4)
N6 C49 H49A 120.3
C47 C49 H49A 120.3
N6 C50 C57 115.3(4)
N6 C50 C51 110.9(4)
C57 C50 C51 108.8(4)
N6 C50 H50A 107.1
C57 C50 H50A 107.1
C51 C50 H50A 107.1
C52 C51 C56 119.5(5)
C52 C51 C50 122.1(4)
C56 C51 C50 118.3(4)
C53 C52 C51 120.1(5)
C53 C52 H52A 120.0
C51 C52 H52A 120.0
C52 C53 C54 120.5(5)
C52 C53 H53A 119.7
C54 C53 H53A 119.7
C55 C54 C53 119.9(5)
C55 C54 H54A 120.1
C53 C54 H54A 120.1
C54 C55 C56 120.7(5)
C54 C55 H55A 119.7
C56 C55 H55A 119.7
C55 C56 C51 119.3(5)
C55 C56 H56A 120.3
C51 C56 H56A 120.3
O3 C57 C50 110.0(4)
O3 C57 H57A 109.7
C50 C57 H57A 109.7
O3 C57 H57B 109.7
C50 C57 H57B 109.7
H57A C57 H57B 108.2
O3 C58 C59 109.1(4)
O3 C58 H58A 109.9
C59 C58 H58A 109.9
O3 C58 H58B 109.9
C59 C58 H58B 109.9
H58A C58 H58B 108.3
C60 C59 C64 118.6(5)
C60 C59 C58 120.4(5)
C64 C59 C58 120.9(5)
C59 C60 C61 121.0(5)
C59 C60 H60A 119.5
C61 C60 H60A 119.5
C62 C61 C60 118.0(5)
C62 C61 H61A 121.0
C60 C61 H61A 121.0
F3 C62 C63 119.3(5)
F3 C62 C61 118.2(5)
C63 C62 C61 122.6(5)
C62 C63 C64 118.9(5)
C62 C63 H63A 120.6
C64 C63 H63A 120.6
C63 C64 C59 120.9(5)
C63 C64 H64A 119.5
C59 C64 H64A 119.5
C66 C65 H65A 109.5
C66 C65 H65B 109.5
H65A C65 H65B 109.5
C66 C65 H65C 109.5
H65A C65 H65C 109.5
H65B C65 H65C 109.5
O4 C66 O5 123.5(5)
O4 C66 C65 125.2(5)
O5 C66 C65 111.2(4)
O5 C67 C68 107.0(5)
O5 C67 H67A 110.3
C68 C67 H67A 110.3
O5 C67 H67B 110.3
C68 C67 H67B 110.3
H67A C67 H67B 108.6
C67 C68 H68A 109.5
C67 C68 H68B 109.5
H68A C68 H68B 109.5
C67 C68 H68C 109.5
H68A C68 H68C 109.5
H68B C68 H68C 109.5
O11 Cl10 O12 110.1(4)
O11 Cl10 O14 109.8(3)
O12 Cl10 O14 108.6(3)
O11 Cl10 O13 108.8(3)
O12 Cl10 O13 109.1(3)
O14 Cl10 O13 110.4(2)
O21 Cl20 O23 115.3(4)
O21 Cl20 O24 112.3(3)
O23 Cl20 O24 110.4(3)
O21 Cl20 O22 106.3(4)
O23 Cl20 O22 104.9(4)
O24 Cl20 O22 107.1(3)

loop_
_geom_bond_atom_site_label_1
_geom_bond_atom_site_label_2
_geom_bond_distance
Cu1 N1 1.997(4)
Cu1 N5 2.024(4)
Cu1 N3 2.056(4)
Cu1 N6 2.060(4)
Cu1 N4 2.399(4)
O1 C15 1.407(7)
O1 C14 1.422(6)
N1 C1 1.325(6)
N1 C5 1.355(6)
C1 C2 1.382(7)
C1 H1A 0.9500
F1 C19 1.356(8)
O2 C35 1.424(6)
O2 C36 1.424(6)
F2 C40 1.359(6)
N2 C6 1.278(6)
N2 C7 1.493(6)
C2 C3 1.378(8)
C2 H2A 0.9500
N3 C27 1.264(6)
N3 C28 1.492(6)
O3 C57 1.422(6)
O3 C58 1.428(6)
F3 C62 1.360(6)
C3 C4 1.376(8)
C3 H3A 0.9500
O4 C66 1.198(6)
N4 C26 1.344(6)
N4 C22 1.348(6)
C4 C5 1.385(7)
C4 H4A 0.9500
O5 C66 1.344(6)
O5 C67 1.449(7)
N5 C43 1.338(6)
N5 C47 1.351(6)
C5 C6 1.458(7)
N6 C49 1.257(6)
N6 C50 1.472(6)
C6 H6A 0.9500
C7 C14 1.518(8)
C7 C8 1.534(7)
C7 H7A 1.0000
C8 C9 1.372(8)
C8 C13 1.393(8)
C9 C10 1.378(8)
C9 H9A 0.9500
C10 C11 1.386(9)
C10 H10A 0.9500
C11 C12 1.381(10)
C11 H11A 0.9500
C12 C13 1.392(9)
C12 H12A 0.9500
C13 H13A 0.9500
C14 H14A 0.9900
C14 H14B 0.9900
C15 C16 1.516(9)
C15 H15A 0.9900
C15 H15B 0.9900
C16 C21 1.352(9)
C16 C17 1.398(9)
C17 C18 1.397(11)
C17 H17A 0.9500
C18 C19 1.357(12)
C18 H18A 0.9500
C19 C20 1.375(11)
C20 C21 1.391(9)
C20 H20A 0.9500
C21 H21A 0.9500
C22 C23 1.386(7)
C22 H22A 0.9500
C23 C24 1.389(7)
C23 H23A 0.9500
C24 C25 1.384(7)
C24 H24A 0.9500
C25 C26 1.379(7)
C25 H25A 0.9500
C26 C27 1.472(6)
C27 H27A 0.9500
C28 C29 1.516(7)
C28 C35 1.519(6)
C28 H28A 1.0000
C29 C34 1.382(7)
C29 C30 1.402(7)
C30 C31 1.379(8)
C30 H30A 0.9500
C31 C32 1.372(8)
C31 H31A 0.9500
C32 C33 1.381(8)
C32 H32A 0.9500
C33 C34 1.381(7)
C33 H33A 0.9500
C34 H34A 0.9500
C35 H35A 0.9900
C35 H35B 0.9900
C36 C37 1.511(7)
C36 H36A 0.9900
C36 H36B 0.9900
C37 C38 1.386(7)
C37 C42 1.387(7)
C38 C39 1.378(8)
C38 H38A 0.9500
C39 C40 1.398(8)
C39 H39A 0.9500
C40 C41 1.360(7)
C41 C42 1.391(7)
C41 H41A 0.9500
C42 H42A 0.9500
C43 C44 1.361(7)
C43 H43A 0.9500
C44 C45 1.387(7)
C44 H44A 0.9500
C45 C46 1.392(7)
C45 H45A 0.9500
C46 C47 1.384(7)
C46 H46A 0.9500
C47 C49 1.469(6)
C49 H49A 0.9500
C50 C57 1.510(7)
C50 C51 1.524(7)
C50 H50A 1.0000
C51 C52 1.385(7)
C51 C56 1.401(7)
C52 C53 1.369(7)
C52 H52A 0.9500
C53 C54 1.379(8)
C53 H53A 0.9500
C54 C55 1.372(9)
C54 H54A 0.9500
C55 C56 1.378(8)
C55 H55A 0.9500
C56 H56A 0.9500
C57 H57A 0.9900
C57 H57B 0.9900
C58 C59 1.489(7)
C58 H58A 0.9900
C58 H58B 0.9900
C59 C60 1.384(7)
C59 C64 1.389(8)
C60 C61 1.402(8)
C60 H60A 0.9500
C61 C62 1.369(8)
C61 H61A 0.9500
C62 C63 1.365(8)
C63 C64 1.384(7)
C63 H63A 0.9500
C64 H64A 0.9500
C65 C66 1.494(8)
C65 H65A 0.9800
C65 H65B 0.9800
C65 H65C 0.9800
C67 C68 1.493(8)
C67 H67A 0.9900
C67 H67B 0.9900
C68 H68A 0.9800
C68 H68B 0.9800
C68 H68C 0.9800
Cl10 O11 1.400(5)
Cl10 O12 1.409(5)
Cl10 O14 1.432(4)
Cl10 O13 1.438(4)
Cl20 O21 1.398(6)
Cl20 O23 1.414(6)
Cl20 O24 1.414(4)
Cl20 O22 1.449(5)

loop_
_geom_hbond_atom_site_label_D
_geom_hbond_atom_site_label_H
_geom_hbond_atom_site_label_A
_geom_hbond_distance_DH
_geom_hbond_distance_HA
_geom_hbond_distance_DA
_geom_hbond_angle_DHA
_geom_hbond_site_symmetry_A
C6 H6A O4 0.95 2.46 3.356(6) 157.0 1_655
C49 H49A O24 0.95 2.48 3.380(7) 158.7 .
C27 H27A O13 0.95 2.56 3.279(6) 133.1 2_656
C1 H1A O14 0.95 2.61 3.409(6) 142.5 .
C43 H43A O2 0.95 2.37 3.313(6) 174.3 .
C22 H22A O3 0.95 2.45 3.390(6) 170.0 .
